data_4081503
loop_
_publ_author_name
'Amin, Jahangir'
'Chuckowree, Irina S.'
'Wang, Minghua'
'Tizzard, Graham J.'
'Coles, Simon J.'
'Spencer, John'

_publ_section_title
;
 Synthesis of Oxindole-Based Bioorganometallic Kinase Inhibitors
 Incorporating One or More Ferrocene Groups
;
_journal_issue 20
_journal_name_full Organometallics
_journal_page_first 5818
_journal_paper_doi 10.1021/om400359m
_journal_volume 32
_journal_year 2013
_chemical_formula_moiety 'C30 H24 Fe2 N2 O2'
_chemical_formula_sum 'C30 H24 Fe2 N2 O2'
_chemical_formula_weight 556.21
_chemical_name_systematic
;
 ?
;
_space_group_IT_number 2
_symmetry_cell_setting triclinic
_symmetry_space_group_name_Hall '-P 1'
_symmetry_space_group_name_H-M 'P -1'
_atom_sites_solution_hydrogens geom
_atom_sites_solution_primary direct
_atom_sites_solution_secondary difmap
_audit_creation_method SHELXL-97
_cell_angle_alpha 89.296(3)
_cell_angle_beta 75.583(3)
_cell_angle_gamma 81.601(2)
_cell_formula_units_Z 4
_cell_length_a 11.8202(6)
_cell_length_b 13.7547(7)
_cell_length_c 15.6626(5)
_cell_measurement_reflns_used 64820
_cell_measurement_temperature 120(2)
_cell_measurement_theta_max 27.48
_cell_measurement_theta_min 2.91
_cell_volume 2439.1(2)
_computing_cell_refinement 'DENZO (Otwinowski & Minor, 1997) & COLLECT (Hooft, R.W.W., 1998)'
_computing_data_collection 'COLLECT (Hooft, R.W.W., 1998)'
_computing_data_reduction 'DENZO (Otwinowski & Minor, 1997) & COLLECT (Hooft, R.W.W., 1998)'
_computing_molecular_graphics 'OLEX2 (Dolomanov, Bourhis, Gildea, Howard & Puschmann, 2009)'
_computing_publication_material 'WINGX (Farrugia, 1998)'
_computing_structure_refinement 'SHELXL-97 (Sheldrick, 1997)'
_computing_structure_solution 'SUPERFLIP (Palatinus & Chapuis, 2007)'
_diffrn_ambient_temperature 120(2)
_diffrn_detector_area_resol_mean 66.065
_diffrn_measured_fraction_theta_full 0.992
_diffrn_measured_fraction_theta_max 0.992
_diffrn_measurement_device_type 'Bruker-Nonius APEX II CCD camera on \k-goniostat'
_diffrn_measurement_method '\f & \w scans to fill the asymmetric unit'
_diffrn_radiation_monochromator '10cm confocal mirrors'
_diffrn_radiation_source 'Bruker Nonius FR591 Rotating Anode'
_diffrn_radiation_type MoK\a
_diffrn_radiation_wavelength 0.71073
_diffrn_reflns_av_R_equivalents 0.1100
_diffrn_reflns_av_sigmaI/netI 0.1101
_diffrn_reflns_limit_h_max 14
_diffrn_reflns_limit_h_min -14
_diffrn_reflns_limit_k_max 16
_diffrn_reflns_limit_k_min -16
_diffrn_reflns_limit_l_max 18
_diffrn_reflns_limit_l_min -18
_diffrn_reflns_number 34789
_diffrn_reflns_theta_full 25.00
_diffrn_reflns_theta_max 25.00
_diffrn_reflns_theta_min 2.99
_diffrn_standards_number 0
_exptl_absorpt_coefficient_mu 1.221
_exptl_absorpt_correction_T_max 0.9879
_exptl_absorpt_correction_T_min 0.8877
_exptl_absorpt_correction_type multi-scan
_exptl_absorpt_process_details 'SADABS 2007/2 (Sheldrick, G.M., 2007)'
_exptl_crystal_colour brown
_exptl_crystal_density_diffrn 1.515
_exptl_crystal_density_method 'not measured'
_exptl_crystal_description plate
_exptl_crystal_F_000 1144
_exptl_crystal_size_max 0.10
_exptl_crystal_size_mid 0.05
_exptl_crystal_size_min 0.01
_refine_diff_density_max 0.785
_refine_diff_density_min -0.640
_refine_diff_density_rms 0.131
_refine_ls_extinction_method none
_refine_ls_goodness_of_fit_ref 1.171
_refine_ls_hydrogen_treatment constr
_refine_ls_matrix_type full
_refine_ls_number_parameters 649
_refine_ls_number_reflns 8516
_refine_ls_number_restraints 0
_refine_ls_restrained_S_all 1.171
_refine_ls_R_factor_all 0.1567
_refine_ls_R_factor_gt 0.0911
_refine_ls_shift/su_max 0.000
_refine_ls_shift/su_mean 0.000
_refine_ls_structure_factor_coef Fsqd
_refine_ls_weighting_details 'calc w=1/[\s^2^(Fo^2^)+(0.0000P)^2^+18.5797P] where P=(Fo^2^+2Fc^2^)/3'
_refine_ls_weighting_scheme calc
_refine_ls_wR_factor_gt 0.1519
_refine_ls_wR_factor_ref 0.1809
_reflns_number_gt 5517
_reflns_number_total 8516
_reflns_threshold_expression >2\s(I)
_cod_data_source_file om400359m_si_003.cif
_cod_data_source_block 2011ncs0074a
_cod_original_cell_volume 2439.07(19)
_cod_database_code 4081503

loop_
_symmetry_equiv_pos_as_xyz
'x, y, z'
'-x, -y, -z'

loop_
_atom_site_label
_atom_site_type_symbol
_atom_site_fract_x
_atom_site_fract_y
_atom_site_fract_z
_atom_site_U_iso_or_equiv
_atom_site_adp_type
_atom_site_occupancy
_atom_site_symmetry_multiplicity
_atom_site_calc_flag
_atom_site_refinement_flags
C1 C 0.1825(8) 0.3738(6) 0.1949(5) 0.0263(19) Uani 1 1 d .
C2 C 0.1806(7) 0.3261(5) 0.2826(5) 0.0205(17) Uani 1 1 d .
C3 C 0.0803(6) 0.2707(5) 0.3002(4) 0.0189(16) Uani 1 1 d .
C4 C 0.0390(6) 0.2046(5) 0.3655(5) 0.0197(17) Uani 1 1 d .
H4 H 0.0779 0.1880 0.4112 0.024 Uiso 1 1 calc R
C5 C -0.0602(7) 0.1643(5) 0.3612(5) 0.0225(17) Uani 1 1 d .
C6 C -0.1166(7) 0.1844(6) 0.2938(5) 0.0267(18) Uani 1 1 d .
H6 H -0.1850 0.1560 0.2931 0.032 Uiso 1 1 calc R
C7 C -0.0716(7) 0.2469(6) 0.2267(5) 0.0302(19) Uani 1 1 d .
H7 H -0.1070 0.2594 0.1787 0.036 Uiso 1 1 calc R
C8 C 0.0233(6) 0.2893(5) 0.2313(4) 0.0201(17) Uani 1 1 d .
C9 C 0.2599(7) 0.3450(5) 0.3264(5) 0.0241(18) Uani 1 1 d .
H9 H 0.3217 0.3773 0.2931 0.029 Uiso 1 1 calc R
C10 C -0.1052(7) 0.0950(5) 0.5112(5) 0.0209(17) Uani 1 1 d .
C11 C 0.2661(7) 0.3242(5) 0.4156(5) 0.0235(17) Uani 1 1 d .
C12 C 0.1708(7) 0.3137(5) 0.4916(5) 0.0246(18) Uani 1 1 d .
H12 H 0.0913 0.3104 0.4911 0.030 Uiso 1 1 calc R
C13 C 0.2172(7) 0.3093(6) 0.5678(5) 0.0275(19) Uani 1 1 d .
H13 H 0.1742 0.3020 0.6269 0.033 Uiso 1 1 calc R
C14 C 0.3394(7) 0.3177(6) 0.5392(5) 0.0276(19) Uani 1 1 d .
H14 H 0.3924 0.3168 0.5761 0.033 Uiso 1 1 calc R
C15 C 0.3683(7) 0.3274(5) 0.4475(5) 0.0258(18) Uani 1 1 d .
H15 H 0.4442 0.3350 0.4121 0.031 Uiso 1 1 calc R
C16 C 0.2581(9) 0.5692(6) 0.4436(6) 0.039(2) Uani 1 1 d .
H16 H 0.2965 0.5767 0.3835 0.047 Uiso 1 1 calc R
C17 C 0.1392(9) 0.5626(7) 0.4760(6) 0.044(2) Uani 1 1 d .
H17 H 0.0823 0.5644 0.4423 0.053 Uiso 1 1 calc R
C18 C 0.1183(10) 0.5528(7) 0.5675(8) 0.060(3) Uani 1 1 d .
H18 H 0.0445 0.5467 0.6070 0.072 Uiso 1 1 calc R
C19 C 0.2231(12) 0.5534(7) 0.5901(6) 0.055(3) Uani 1 1 d .
H19 H 0.2336 0.5481 0.6482 0.066 Uiso 1 1 calc R
C20 C 0.3127(9) 0.5630(6) 0.5136(7) 0.047(3) Uani 1 1 d .
H20 H 0.3937 0.5650 0.5102 0.056 Uiso 1 1 calc R
C21 C -0.1804(7) 0.0300(6) 0.5698(5) 0.0256(18) Uani 1 1 d .
C22 C -0.2473(7) -0.0404(6) 0.5474(5) 0.030(2) Uani 1 1 d .
H22 H -0.2463 -0.0607 0.4894 0.037 Uiso 1 1 calc R
C23 C -0.3143(7) -0.0740(6) 0.6258(5) 0.030(2) Uani 1 1 d .
H23 H -0.3659 -0.1217 0.6302 0.036 Uiso 1 1 calc R
C24 C -0.2920(7) -0.0245(6) 0.6981(5) 0.033(2) Uani 1 1 d .
H24 H -0.3266 -0.0329 0.7589 0.040 Uiso 1 1 calc R
C25 C -0.2099(7) 0.0386(6) 0.6634(5) 0.031(2) Uani 1 1 d .
H25 H -0.1790 0.0803 0.6970 0.038 Uiso 1 1 calc R
C26 C -0.3865(7) 0.2034(6) 0.5553(6) 0.036(2) Uani 1 1 d .
H26 H -0.3284 0.2335 0.5150 0.043 Uiso 1 1 calc R
C27 C -0.4520(8) 0.1361(6) 0.5322(6) 0.038(2) Uani 1 1 d .
H27 H -0.4475 0.1129 0.4744 0.046 Uiso 1 1 calc R
C28 C -0.5271(8) 0.1090(6) 0.6126(7) 0.042(2) Uani 1 1 d .
H28 H -0.5821 0.0641 0.6174 0.051 Uiso 1 1 calc R
C29 C -0.5068(8) 0.1589(7) 0.6827(6) 0.042(2) Uani 1 1 d .
H29 H -0.5442 0.1532 0.7434 0.051 Uiso 1 1 calc R
C30 C -0.4197(8) 0.2202(6) 0.6474(6) 0.036(2) Uani 1 1 d .
H30 H -0.3898 0.2639 0.6797 0.043 Uiso 1 1 calc R
N1 N 0.0838(6) 0.3526(5) 0.1718(4) 0.0253(15) Uani 1 1 d .
H1 H 0.0613 0.3759 0.1251 0.030 Uiso 1 1 calc R
N2 N -0.1097(5) 0.0974(5) 0.4267(4) 0.0217(14) Uani 1 1 d .
H2 H -0.1469 0.0535 0.4092 0.026 Uiso 1 1 calc R
O1 O 0.2541(5) 0.4232(4) 0.1540(3) 0.0275(13) Uani 1 1 d .
O2 O -0.0472(5) 0.1473(4) 0.5426(3) 0.0267(13) Uani 1 1 d .
Fe11 Fe 1.25044(11) 0.00887(9) 0.01550(8) 0.0336(3) Uani 1 1 d .
Fe12 Fe 0.65665(10) 0.51373(9) 0.16162(8) 0.0291(3) Uani 1 1 d .
C101 C 1.1521(7) 0.0843(6) -0.2922(5) 0.0239(18) Uani 1 1 d .
C102 C 1.1521(6) 0.1309(6) -0.2061(5) 0.0229(17) Uani 1 1 d .
C103 C 1.0549(6) 0.2130(5) -0.1885(5) 0.0207(17) Uani 1 1 d .
C104 C 1.0123(7) 0.2844(6) -0.1226(5) 0.0247(18) Uani 1 1 d .
H104 H 1.0494 0.2872 -0.0756 0.030 Uiso 1 1 calc R
C105 C 0.9133(7) 0.3528(5) -0.1262(5) 0.0207(17) Uani 1 1 d .
C106 C 0.8625(7) 0.3508(6) -0.1973(5) 0.0252(18) Uani 1 1 d .
H106 H 0.7975 0.3993 -0.1999 0.030 Uiso 1 1 calc R
C107 C 0.9043(7) 0.2798(6) -0.2644(5) 0.0249(18) Uani 1 1 d .
H107 H 0.8690 0.2787 -0.3125 0.030 Uiso 1 1 calc R
C108 C 0.9991(7) 0.2108(6) -0.2584(5) 0.0235(17) Uani 1 1 d .
C109 C 1.2362(7) 0.0902(6) -0.1654(5) 0.0263(18) Uani 1 1 d .
H109 H 1.2904 0.0382 -0.1987 0.032 Uiso 1 1 calc R
C110 C 0.8832(7) 0.4369(6) 0.0195(5) 0.0238(18) Uani 1 1 d .
C111 C 1.2595(7) 0.1104(6) -0.0811(5) 0.0265(18) Uani 1 1 d .
C112 C 1.1813(8) 0.1515(6) -0.0003(5) 0.036(2) Uani 1 1 d .
H112 H 1.1000 0.1773 0.0088 0.043 Uiso 1 1 calc R
C113 C 1.2497(9) 0.1462(7) 0.0641(6) 0.043(2) Uani 1 1 d .
H113 H 1.2206 0.1683 0.1238 0.051 Uiso 1 1 calc R
C114 C 1.3656(8) 0.1033(6) 0.0252(6) 0.037(2) Uani 1 1 d .
H114 H 1.4285 0.0918 0.0535 0.044 Uiso 1 1 calc R
C115 C 1.3726(7) 0.0801(6) -0.0643(5) 0.031(2) Uani 1 1 d .
H115 H 1.4410 0.0495 -0.1059 0.037 Uiso 1 1 calc R
C116 C 1.1930(11) -0.1142(8) -0.0236(8) 0.059(3) Uani 1 1 d .
H116 H 1.1800 -0.1254 -0.0799 0.071 Uiso 1 1 calc R
C117 C 1.1105(11) -0.0693(9) 0.0491(8) 0.067(4) Uani 1 1 d .
H117 H 1.0303 -0.0443 0.0519 0.081 Uiso 1 1 calc R
C118 C 1.1681(12) -0.0674(10) 0.1198(8) 0.075(4) Uani 1 1 d .
H118 H 1.1320 -0.0408 0.1774 0.090 Uiso 1 1 calc R
C119 C 1.2832(12) -0.1100(8) 0.0906(9) 0.065(3) Uani 1 1 d .
H119 H 1.3410 -0.1180 0.1237 0.078 Uiso 1 1 calc R
C120 C 1.3001(12) -0.1402(8) 0.0013(9) 0.071(4) Uani 1 1 d .
H120 H 1.3718 -0.1725 -0.0356 0.086 Uiso 1 1 calc R
C121 C 0.8141(7) 0.5218(6) 0.0747(5) 0.0243(18) Uani 1 1 d .
C122 C 0.8216(7) 0.5398(6) 0.1628(5) 0.031(2) Uani 1 1 d .
H122 H 0.8741 0.5029 0.1924 0.037 Uiso 1 1 calc R
C123 C 0.7369(8) 0.6221(6) 0.1980(5) 0.033(2) Uani 1 1 d .
H123 H 0.7217 0.6494 0.2559 0.040 Uiso 1 1 calc R
C124 C 0.6795(8) 0.6566(6) 0.1338(5) 0.035(2) Uani 1 1 d .
H124 H 0.6197 0.7121 0.1400 0.042 Uiso 1 1 calc R
C125 C 0.7252(7) 0.5947(6) 0.0571(5) 0.031(2) Uani 1 1 d .
H125 H 0.7007 0.6011 0.0038 0.037 Uiso 1 1 calc R
C126 C 0.6132(10) 0.3768(8) 0.1516(7) 0.051(3) Uani 1 1 d .
H126 H 0.6581 0.3245 0.1131 0.062 Uiso 1 1 calc R
C127 C 0.6220(9) 0.3944(7) 0.2370(6) 0.047(3) Uani 1 1 d .
H127 H 0.6742 0.3571 0.2666 0.056 Uiso 1 1 calc R
C128 C 0.5389(8) 0.4780(8) 0.2715(6) 0.047(3) Uani 1 1 d .
H128 H 0.5258 0.5064 0.3288 0.057 Uiso 1 1 calc R
C129 C 0.4789(8) 0.5123(8) 0.2074(7) 0.049(3) Uani 1 1 d .
H129 H 0.4179 0.5669 0.2134 0.059 Uiso 1 1 calc R
C130 C 0.5273(9) 0.4491(9) 0.1317(8) 0.063(3) Uani 1 1 d .
H130 H 0.5053 0.4549 0.0773 0.075 Uiso 1 1 calc R
N101 N 1.0592(6) 0.1340(5) -0.3186(4) 0.0258(15) Uani 1 1 d .
H101 H 1.0391 0.1200 -0.3670 0.031 Uiso 1 1 calc R
N102 N 0.8658(5) 0.4290(4) -0.0616(4) 0.0213(14) Uani 1 1 d .
H102 H 0.8183 0.4778 -0.0766 0.026 Uiso 1 1 calc R
O101 O 1.2235(5) 0.0162(4) -0.3330(3) 0.0281(13) Uani 1 1 d .
O102 O 0.9546(5) 0.3767(4) 0.0463(3) 0.0315(14) Uani 1 1 d .
Fe1 Fe 0.24153(10) 0.43900(8) 0.50438(7) 0.0243(3) Uani 1 1 d .
Fe2 Fe -0.35457(10) 0.07502(8) 0.61554(7) 0.0245(3) Uani 1 1 d .

loop_
_atom_site_aniso_label
_atom_site_aniso_U_11
_atom_site_aniso_U_22
_atom_site_aniso_U_33
_atom_site_aniso_U_23
_atom_site_aniso_U_13
_atom_site_aniso_U_12
C1 0.044(5) 0.014(4) 0.023(4) -0.001(3) -0.015(4) 0.001(4)
C2 0.027(4) 0.019(4) 0.015(4) -0.002(3) -0.006(3) -0.001(3)
C3 0.019(4) 0.023(4) 0.015(4) 0.000(3) -0.005(3) -0.002(3)
C4 0.019(4) 0.023(4) 0.014(4) -0.003(3) -0.003(3) 0.003(3)
C5 0.024(4) 0.018(4) 0.026(4) 0.004(3) -0.009(3) 0.002(3)
C6 0.031(5) 0.025(5) 0.027(5) 0.008(3) -0.010(4) -0.010(4)
C7 0.035(5) 0.030(5) 0.029(5) 0.000(4) -0.014(4) -0.004(4)
C8 0.022(4) 0.022(4) 0.013(4) -0.001(3) -0.001(3) 0.001(3)
C9 0.023(4) 0.020(4) 0.024(4) 0.001(3) -0.002(3) 0.004(3)
C10 0.023(4) 0.021(4) 0.014(4) -0.003(3) -0.003(3) 0.005(3)
C11 0.025(4) 0.017(4) 0.030(5) -0.002(3) -0.009(3) -0.003(3)
C12 0.029(5) 0.020(4) 0.024(4) 0.002(3) -0.006(3) 0.000(3)
C13 0.040(5) 0.021(4) 0.024(4) 0.006(3) -0.009(4) -0.010(4)
C14 0.039(5) 0.021(4) 0.029(5) 0.006(3) -0.023(4) -0.001(4)
C15 0.033(5) 0.017(4) 0.026(5) 0.003(3) -0.007(4) 0.001(4)
C16 0.051(6) 0.015(5) 0.047(6) 0.003(4) -0.006(5) -0.001(4)
C17 0.047(6) 0.032(6) 0.053(7) 0.004(4) -0.021(5) 0.008(4)
C18 0.054(7) 0.031(6) 0.071(8) -0.019(5) 0.026(6) -0.001(5)
C19 0.106(10) 0.032(6) 0.029(6) -0.005(4) -0.018(6) -0.010(6)
C20 0.054(7) 0.016(5) 0.086(8) 0.006(5) -0.040(6) -0.014(4)
C21 0.023(4) 0.030(5) 0.021(4) 0.006(3) -0.005(3) 0.006(4)
C22 0.043(5) 0.020(4) 0.028(5) 0.000(3) -0.009(4) -0.001(4)
C23 0.033(5) 0.022(5) 0.030(5) 0.003(4) -0.002(4) 0.002(4)
C24 0.038(5) 0.033(5) 0.030(5) 0.016(4) -0.007(4) -0.010(4)
C25 0.033(5) 0.035(5) 0.028(5) 0.003(4) -0.011(4) -0.006(4)
C26 0.023(5) 0.025(5) 0.050(6) 0.008(4) 0.004(4) 0.002(4)
C27 0.035(5) 0.027(5) 0.053(6) 0.004(4) -0.017(5) 0.004(4)
C28 0.020(5) 0.026(5) 0.080(7) -0.002(5) -0.015(5) 0.003(4)
C29 0.032(5) 0.031(5) 0.052(6) -0.001(4) 0.004(4) 0.006(4)
C30 0.038(5) 0.012(4) 0.052(6) -0.001(4) -0.006(4) 0.004(4)
N1 0.035(4) 0.027(4) 0.017(3) 0.004(3) -0.010(3) -0.008(3)
N2 0.021(4) 0.028(4) 0.017(3) -0.006(3) -0.002(3) -0.007(3)
O1 0.030(3) 0.028(3) 0.026(3) 0.012(2) -0.009(2) -0.007(3)
O2 0.034(3) 0.030(3) 0.018(3) 0.002(2) -0.008(2) -0.006(3)
Fe11 0.0369(8) 0.0344(8) 0.0335(7) 0.0088(6) -0.0140(6) -0.0100(6)
Fe12 0.0258(7) 0.0331(7) 0.0279(7) 0.0003(5) -0.0029(5) -0.0094(5)
C101 0.024(5) 0.029(5) 0.021(4) 0.004(3) -0.007(3) -0.011(4)
C102 0.017(4) 0.025(4) 0.025(4) 0.004(3) -0.002(3) -0.005(3)
C103 0.022(4) 0.022(4) 0.019(4) 0.003(3) -0.003(3) -0.011(3)
C104 0.032(5) 0.028(5) 0.015(4) 0.002(3) -0.005(3) -0.008(4)
C105 0.027(4) 0.024(4) 0.014(4) 0.002(3) -0.008(3) -0.011(4)
C106 0.021(4) 0.032(5) 0.024(4) 0.004(3) -0.007(3) -0.004(4)
C107 0.030(5) 0.029(5) 0.020(4) 0.007(3) -0.013(3) -0.007(4)
C108 0.025(4) 0.029(5) 0.017(4) 0.000(3) -0.006(3) -0.005(4)
C109 0.029(5) 0.029(5) 0.021(4) 0.003(3) -0.003(3) -0.010(4)
C110 0.018(4) 0.039(5) 0.015(4) 0.003(3) -0.002(3) -0.010(4)
C111 0.023(4) 0.026(5) 0.036(5) 0.008(4) -0.010(4) -0.013(4)
C112 0.033(5) 0.036(5) 0.035(5) -0.001(4) -0.008(4) 0.007(4)
C113 0.058(7) 0.036(6) 0.035(5) -0.006(4) -0.021(5) 0.005(5)
C114 0.047(6) 0.029(5) 0.044(6) 0.008(4) -0.027(5) -0.006(4)
C115 0.025(5) 0.028(5) 0.037(5) 0.003(4) -0.004(4) -0.001(4)
C116 0.070(8) 0.043(7) 0.077(8) 0.011(6) -0.029(7) -0.035(6)
C117 0.060(8) 0.073(9) 0.084(9) 0.040(7) -0.032(7) -0.040(7)
C118 0.087(10) 0.111(11) 0.046(7) 0.045(7) -0.031(7) -0.051(9)
C119 0.077(9) 0.055(8) 0.085(9) 0.032(7) -0.047(7) -0.036(7)
C120 0.088(10) 0.028(6) 0.103(11) 0.008(6) -0.028(8) -0.018(6)
C121 0.021(4) 0.026(5) 0.023(4) 0.000(3) 0.002(3) -0.006(3)
C122 0.035(5) 0.036(5) 0.026(5) -0.002(4) -0.009(4) -0.017(4)
C123 0.043(6) 0.030(5) 0.028(5) -0.005(4) -0.009(4) -0.008(4)
C124 0.043(6) 0.020(5) 0.034(5) -0.007(4) 0.004(4) -0.003(4)
C125 0.031(5) 0.029(5) 0.026(5) 0.005(4) 0.003(4) 0.000(4)
C126 0.056(7) 0.040(6) 0.058(7) -0.007(5) -0.001(5) -0.029(5)
C127 0.056(7) 0.034(6) 0.049(6) 0.013(5) -0.002(5) -0.023(5)
C128 0.034(6) 0.059(7) 0.043(6) 0.001(5) 0.008(5) -0.014(5)
C129 0.014(5) 0.065(7) 0.065(7) 0.000(6) 0.001(5) -0.013(5)
C130 0.041(7) 0.090(10) 0.066(8) 0.001(7) -0.011(6) -0.045(7)
N101 0.032(4) 0.032(4) 0.015(3) -0.001(3) -0.008(3) -0.008(3)
N102 0.026(4) 0.019(4) 0.019(3) 0.003(3) -0.007(3) -0.003(3)
O101 0.032(3) 0.021(3) 0.030(3) -0.002(2) -0.005(3) -0.003(3)
O102 0.030(3) 0.044(4) 0.022(3) 0.001(3) -0.013(2) 0.002(3)
Fe1 0.0291(7) 0.0202(6) 0.0237(6) 0.0009(5) -0.0074(5) -0.0027(5)
Fe2 0.0234(7) 0.0194(6) 0.0282(6) 0.0011(5) -0.0022(5) -0.0023(5)

loop_
_atom_type_symbol
_atom_type_description
_atom_type_scat_dispersion_real
_atom_type_scat_dispersion_imag
_atom_type_scat_source
C C 0.0033 0.0016 'International Tables Vol C Tables 4.2.6.8 and 6.1.1.4'
H H 0.0000 0.0000 'International Tables Vol C Tables 4.2.6.8 and 6.1.1.4'
N N 0.0061 0.0033 'International Tables Vol C Tables 4.2.6.8 and 6.1.1.4'
O O 0.0106 0.0060 'International Tables Vol C Tables 4.2.6.8 and 6.1.1.4'
Fe Fe 0.3463 0.8444 'International Tables Vol C Tables 4.2.6.8 and 6.1.1.4'

loop_
_geom_angle_atom_site_label_1
_geom_angle_atom_site_label_2
_geom_angle_atom_site_label_3
_geom_angle
O1 C1 N1 126.6(7)
O1 C1 C2 127.6(7)
N1 C1 C2 105.8(7)
C9 C2 C3 135.7(7)
C9 C2 C1 118.6(7)
C3 C2 C1 105.6(6)
C4 C3 C8 119.1(7)
C4 C3 C2 133.4(6)
C8 C3 C2 107.5(6)
C5 C4 C3 117.8(7)
C5 C4 H4 121.1
C3 C4 H4 121.1
C4 C5 C6 122.5(7)
C4 C5 N2 121.3(6)
C6 C5 N2 116.2(7)
C5 C6 C7 119.3(7)
C5 C6 H6 120.3
C7 C6 H6 120.3
C8 C7 C6 118.9(7)
C8 C7 H7 120.5
C6 C7 H7 120.5
C7 C8 N1 128.9(7)
C7 C8 C3 122.3(7)
N1 C8 C3 108.8(6)
C2 C9 C11 130.4(7)
C2 C9 H9 114.8
C11 C9 H9 114.8
O2 C10 N2 123.1(7)
O2 C10 C21 120.1(6)
N2 C10 C21 116.7(7)
C15 C11 C9 124.2(7)
C15 C11 C12 106.6(7)
C9 C11 C12 128.4(7)
C15 C11 Fe1 68.3(4)
C9 C11 Fe1 119.2(5)
C12 C11 Fe1 69.4(4)
C13 C12 C11 107.9(7)
C13 C12 Fe1 69.6(4)
C11 C12 Fe1 69.5(4)
C13 C12 H12 126.0
C11 C12 H12 126.0
Fe1 C12 H12 126.4
C14 C13 C12 107.7(7)
C14 C13 Fe1 69.0(4)
C12 C13 Fe1 69.7(4)
C14 C13 H13 126.2
C12 C13 H13 126.2
Fe1 C13 H13 126.7
C15 C14 C13 108.3(7)
C15 C14 Fe1 69.3(4)
C13 C14 Fe1 70.3(4)
C15 C14 H14 125.8
C13 C14 H14 125.8
Fe1 C14 H14 126.2
C14 C15 C11 109.4(7)
C14 C15 Fe1 70.4(5)
C11 C15 Fe1 70.9(4)
C14 C15 H15 125.3
C11 C15 H15 125.3
Fe1 C15 H15 125.1
C17 C16 C20 109.2(9)
C17 C16 Fe1 70.9(5)
C20 C16 Fe1 69.9(5)
C17 C16 H16 125.4
C20 C16 H16 125.4
Fe1 C16 H16 125.4
C16 C17 C18 107.4(9)
C16 C17 Fe1 69.4(5)
C18 C17 Fe1 70.1(5)
C16 C17 H17 126.3
C18 C17 H17 126.3
Fe1 C17 H17 125.9
C19 C18 C17 108.0(9)
C19 C18 Fe1 69.7(6)
C17 C18 Fe1 70.0(5)
C19 C18 H18 126.0
C17 C18 H18 126.0
Fe1 C18 H18 125.9
C18 C19 C20 109.4(9)
C18 C19 Fe1 71.1(6)
C20 C19 Fe1 69.7(5)
C18 C19 H19 125.3
C20 C19 H19 125.3
Fe1 C19 H19 125.5
C16 C20 C19 106.0(9)
C16 C20 Fe1 69.8(5)
C19 C20 Fe1 69.8(6)
C16 C20 H20 127.0
C19 C20 H20 127.0
Fe1 C20 H20 125.0
C25 C21 C22 106.9(7)
C25 C21 C10 123.1(7)
C22 C21 C10 129.5(7)
C25 C21 Fe2 70.1(4)
C22 C21 Fe2 69.2(5)
C10 C21 Fe2 119.8(5)
C23 C22 C21 108.1(7)
C23 C22 Fe2 71.3(5)
C21 C22 Fe2 69.0(4)
C23 C22 H22 126.0
C21 C22 H22 126.0
Fe2 C22 H22 125.3
C22 C23 C24 108.5(8)
C22 C23 Fe2 68.4(5)
C24 C23 Fe2 70.0(5)
C22 C23 H23 125.8
C24 C23 H23 125.8
Fe2 C23 H23 127.4
C25 C24 C23 107.7(7)
C25 C24 Fe2 68.9(5)
C23 C24 Fe2 69.4(4)
C25 C24 H24 126.2
C23 C24 H24 126.2
Fe2 C24 H24 127.1
C24 C25 C21 108.9(7)
C24 C25 Fe2 71.0(5)
C21 C25 Fe2 68.7(4)
C24 C25 H25 125.6
C21 C25 H25 125.6
Fe2 C25 H25 126.3
C27 C26 C30 109.8(8)
C27 C26 Fe2 70.7(5)
C30 C26 Fe2 70.9(5)
C27 C26 H26 125.1
C30 C26 H26 125.1
Fe2 C26 H26 124.9
C26 C27 C28 106.4(8)
C26 C27 Fe2 69.2(5)
C28 C27 Fe2 69.2(5)
C26 C27 H27 126.8
C28 C27 H27 126.8
Fe2 C27 H27 126.3
C29 C28 C27 109.1(8)
C29 C28 Fe2 70.1(5)
C27 C28 Fe2 69.8(5)
C29 C28 H28 125.5
C27 C28 H28 125.5
Fe2 C28 H28 126.2
C28 C29 C30 107.8(8)
C28 C29 Fe2 70.0(5)
C30 C29 Fe2 70.1(5)
C28 C29 H29 126.1
C30 C29 H29 126.1
Fe2 C29 H29 125.4
C26 C30 C29 106.9(8)
C26 C30 Fe2 68.7(5)
C29 C30 Fe2 69.1(5)
C26 C30 H30 126.5
C29 C30 H30 126.5
Fe2 C30 H30 127.2
C1 N1 C8 112.0(6)
C1 N1 H1 124.0
C8 N1 H1 124.0
C10 N2 C5 126.9(6)
C10 N2 H2 116.5
C5 N2 H2 116.5
C115 Fe11 C111 41.1(3)
C115 Fe11 C113 68.1(4)
C111 Fe11 C113 68.7(3)
C115 Fe11 C118 160.9(4)
C111 Fe11 C118 155.6(5)
C113 Fe11 C118 106.1(5)
C115 Fe11 C114 40.9(3)
C111 Fe11 C114 69.0(3)
C113 Fe11 C114 40.0(4)
C118 Fe11 C114 123.2(4)
C115 Fe11 C120 110.7(4)
C111 Fe11 C120 128.0(5)
C113 Fe11 C120 155.1(5)
C118 Fe11 C120 66.4(6)
C114 Fe11 C120 122.5(4)
C115 Fe11 C119 126.4(4)
C111 Fe11 C119 164.6(5)
C113 Fe11 C119 118.6(4)
C118 Fe11 C119 39.0(5)
C114 Fe11 C119 107.2(4)
C120 Fe11 C119 40.5(5)
C115 Fe11 C112 69.1(3)
C111 Fe11 C112 41.1(3)
C113 Fe11 C112 41.1(3)
C118 Fe11 C112 119.3(5)
C114 Fe11 C112 68.8(3)
C120 Fe11 C112 163.6(4)
C119 Fe11 C112 152.9(5)
C115 Fe11 C117 157.1(4)
C111 Fe11 C117 121.0(4)
C113 Fe11 C117 124.5(5)
C118 Fe11 C117 41.1(4)
C114 Fe11 C117 160.5(5)
C120 Fe11 C117 66.6(5)
C119 Fe11 C117 67.5(5)
C112 Fe11 C117 106.8(4)
C115 Fe11 C116 123.7(4)
C111 Fe11 C116 109.6(4)
C113 Fe11 C116 161.4(5)
C118 Fe11 C116 67.4(5)
C114 Fe11 C116 158.2(5)
C120 Fe11 C116 40.2(4)
C119 Fe11 C116 68.1(4)
C112 Fe11 C116 125.3(4)
C117 Fe11 C116 39.2(4)
C130 Fe12 C128 68.0(4)
C130 Fe12 C121 123.2(4)
C128 Fe12 C121 159.5(4)
C130 Fe12 C125 108.1(4)
C128 Fe12 C125 158.0(4)
C121 Fe12 C125 40.9(3)
C130 Fe12 C123 158.4(5)
C128 Fe12 C123 106.9(4)
C121 Fe12 C123 68.9(3)
C125 Fe12 C123 68.3(3)
C130 Fe12 C122 159.8(4)
C128 Fe12 C122 122.6(4)
C121 Fe12 C122 41.2(3)
C125 Fe12 C122 68.6(3)
C123 Fe12 C122 40.6(3)
C130 Fe12 C127 68.0(5)
C128 Fe12 C127 40.6(4)
C121 Fe12 C127 123.5(4)
C125 Fe12 C127 160.0(4)
C123 Fe12 C127 122.7(4)
C122 Fe12 C127 107.9(4)
C130 Fe12 C126 40.4(4)
C128 Fe12 C126 67.5(4)
C121 Fe12 C126 108.8(4)
C125 Fe12 C126 124.5(4)
C123 Fe12 C126 159.1(4)
C122 Fe12 C126 123.9(4)
C127 Fe12 C126 39.9(4)
C130 Fe12 C129 40.9(4)
C128 Fe12 C129 40.4(4)
C121 Fe12 C129 159.0(4)
C125 Fe12 C129 122.4(4)
C123 Fe12 C129 121.7(4)
C122 Fe12 C129 157.9(4)
C127 Fe12 C129 68.4(4)
C126 Fe12 C129 68.1(4)
C130 Fe12 C124 123.7(5)
C128 Fe12 C124 121.9(4)
C121 Fe12 C124 68.5(3)
C125 Fe12 C124 40.8(3)
C123 Fe12 C124 39.7(3)
C122 Fe12 C124 67.7(4)
C127 Fe12 C124 157.8(4)
C126 Fe12 C124 160.5(4)
C129 Fe12 C124 107.0(4)
O101 C101 N101 126.0(7)
O101 C101 C102 127.4(7)
N101 C101 C102 106.6(7)
C109 C102 C103 136.7(7)
C109 C102 C101 116.8(7)
C103 C102 C101 106.4(6)
C104 C103 C108 119.6(7)
C104 C103 C102 134.3(7)
C108 C103 C102 106.1(6)
C103 C104 C105 118.9(7)
C103 C104 H104 120.6
C105 C104 H104 120.6
C106 C105 C104 120.2(7)
C106 C105 N102 117.7(7)
C104 C105 N102 122.0(6)
C107 C106 C105 121.8(7)
C107 C106 H106 119.1
C105 C106 H106 119.1
C108 C107 C106 117.4(7)
C108 C107 H107 121.3
C106 C107 H107 121.3
C107 C108 N101 128.2(7)
C107 C108 C103 122.0(7)
N101 C108 C103 109.6(7)
C102 C109 C111 132.7(8)
C102 C109 H109 113.7
C111 C109 H109 113.7
O102 C110 N102 121.9(7)
O102 C110 C121 121.6(7)
N102 C110 C121 116.5(7)
C115 C111 C112 107.5(7)
C115 C111 C109 121.7(7)
C112 C111 C109 130.5(7)
C115 C111 Fe11 68.8(4)
C112 C111 Fe11 69.8(5)
C109 C111 Fe11 122.0(5)
C111 C112 C113 106.7(7)
C111 C112 Fe11 69.1(5)
C113 C112 Fe11 69.2(5)
C111 C112 H112 126.7
C113 C112 H112 126.7
Fe11 C112 H112 126.6
C114 C113 C112 109.4(8)
C114 C113 Fe11 70.2(5)
C112 C113 Fe11 69.7(5)
C114 C113 H113 125.3
C112 C113 H113 125.3
Fe11 C113 H113 126.4
C113 C114 C115 107.7(7)
C113 C114 Fe11 69.9(5)
C115 C114 Fe11 68.6(5)
C113 C114 H114 126.1
C115 C114 H114 126.1
Fe11 C114 H114 126.9
C114 C115 C111 108.6(7)
C114 C115 Fe11 70.5(5)
C111 C115 Fe11 70.1(5)
C114 C115 H115 125.7
C111 C115 H115 125.7
Fe11 C115 H115 125.3
C117 C116 C120 107.3(11)
C117 C116 Fe11 70.1(6)
C120 C116 Fe11 69.2(6)
C117 C116 H116 126.3
C120 C116 H116 126.3
Fe11 C116 H116 125.9
C116 C117 C118 107.6(12)
C116 C117 Fe11 70.6(6)
C118 C117 Fe11 68.9(6)
C116 C117 H117 126.2
C118 C117 H117 126.2
Fe11 C117 H117 125.8
C119 C118 C117 109.0(12)
C119 C118 Fe11 70.7(7)
C117 C118 Fe11 70.0(6)
C119 C118 H118 125.5
C117 C118 H118 125.5
Fe11 C118 H118 125.3
C118 C119 C120 107.2(11)
C118 C119 Fe11 70.3(6)
C120 C119 Fe11 69.6(6)
C118 C119 H119 126.4
C120 C119 H119 126.4
Fe11 C119 H119 125.2
C116 C120 C119 108.9(12)
C116 C120 Fe11 70.6(6)
C119 C120 Fe11 69.8(6)
C116 C120 H120 125.6
C119 C120 H120 125.6
Fe11 C120 H120 125.5
C125 C121 C122 107.2(7)
C125 C121 C110 129.5(7)
C122 C121 C110 123.2(7)
C125 C121 Fe12 69.6(4)
C122 C121 Fe12 69.6(4)
C110 C121 Fe12 122.4(5)
C123 C122 C121 107.8(7)
C123 C122 Fe12 69.7(5)
C121 C122 Fe12 69.1(4)
C123 C122 H122 126.1
C121 C122 H122 126.1
Fe12 C122 H122 126.7
C124 C123 C122 108.6(7)
C124 C123 Fe12 70.6(5)
C122 C123 Fe12 69.7(5)
C124 C123 H123 125.7
C122 C123 H123 125.7
Fe12 C123 H123 125.6
C123 C124 C125 108.6(8)
C123 C124 Fe12 69.7(5)
C125 C124 Fe12 69.0(5)
C123 C124 H124 125.7
C125 C124 H124 125.7
Fe12 C124 H124 127.2
C121 C125 C124 107.8(7)
C121 C125 Fe12 69.5(4)
C124 C125 Fe12 70.2(5)
C121 C125 H125 126.1
C124 C125 H125 126.1
Fe12 C125 H125 125.8
C127 C126 C130 108.8(10)
C127 C126 Fe12 70.0(5)
C130 C126 Fe12 69.3(6)
C127 C126 H126 125.6
C130 C126 H126 125.6
Fe12 C126 H126 126.7
C126 C127 C128 107.4(10)
C126 C127 Fe12 70.0(5)
C128 C127 Fe12 69.3(5)
C126 C127 H127 126.3
C128 C127 H127 126.3
Fe12 C127 H127 125.9
C129 C128 C127 109.0(9)
C129 C128 Fe12 70.4(5)
C127 C128 Fe12 70.0(5)
C129 C128 H128 125.5
C127 C128 H128 125.5
Fe12 C128 H128 125.6
C128 C129 C130 106.6(10)
C128 C129 Fe12 69.2(5)
C130 C129 Fe12 68.8(5)
C128 C129 H129 126.7
C130 C129 H129 126.7
Fe12 C129 H129 126.9
C126 C130 C129 108.1(10)
C126 C130 Fe12 70.3(6)
C129 C130 Fe12 70.3(5)
C126 C130 H130 126.0
C129 C130 H130 126.0
Fe12 C130 H130 125.0
C101 N101 C108 111.2(6)
C101 N101 H101 124.4
C108 N101 H101 124.4
C110 N102 C105 129.0(6)
C110 N102 H102 115.5
C105 N102 H102 115.5
C15 Fe1 C16 113.9(3)
C15 Fe1 C20 110.8(4)
C16 Fe1 C20 40.3(4)
C15 Fe1 C19 137.6(4)
C16 Fe1 C19 67.0(4)
C20 Fe1 C19 40.5(4)
C15 Fe1 C14 40.4(3)
C16 Fe1 C14 141.6(4)
C20 Fe1 C14 112.0(4)
C19 Fe1 C14 111.0(4)
C15 Fe1 C17 142.6(4)
C16 Fe1 C17 39.8(4)
C20 Fe1 C17 67.7(4)
C19 Fe1 C17 66.7(4)
C14 Fe1 C17 177.1(4)
C15 Fe1 C18 176.7(5)
C16 Fe1 C18 66.8(4)
C20 Fe1 C18 67.5(4)
C19 Fe1 C18 39.3(4)
C14 Fe1 C18 137.1(4)
C17 Fe1 C18 39.9(4)
C15 Fe1 C13 68.3(3)
C16 Fe1 C13 177.6(4)
C20 Fe1 C13 140.5(4)
C19 Fe1 C13 112.3(4)
C14 Fe1 C13 40.7(3)
C17 Fe1 C13 137.8(4)
C18 Fe1 C13 111.0(4)
C15 Fe1 C12 68.6(3)
C16 Fe1 C12 138.5(3)
C20 Fe1 C12 178.6(4)
C19 Fe1 C12 140.8(4)
C14 Fe1 C12 68.5(3)
C17 Fe1 C12 112.0(4)
C18 Fe1 C12 113.2(4)
C13 Fe1 C12 40.7(3)
C15 Fe1 C11 40.8(3)
C16 Fe1 C11 112.1(3)
C20 Fe1 C11 137.6(4)
C19 Fe1 C11 178.0(4)
C14 Fe1 C11 68.5(3)
C17 Fe1 C11 113.8(3)
C18 Fe1 C11 142.3(4)
C13 Fe1 C11 68.8(3)
C12 Fe1 C11 41.1(3)
C21 Fe2 C22 41.8(3)
C21 Fe2 C26 105.0(3)
C22 Fe2 C26 120.5(3)
C21 Fe2 C25 41.2(3)
C22 Fe2 C25 69.2(3)
C26 Fe2 C25 122.8(4)
C21 Fe2 C28 157.9(4)
C22 Fe2 C28 122.4(4)
C26 Fe2 C28 67.7(4)
C25 Fe2 C28 160.1(4)
C21 Fe2 C29 158.8(4)
C22 Fe2 C29 159.1(4)
C26 Fe2 C29 68.2(4)
C25 Fe2 C29 124.3(4)
C28 Fe2 C29 39.9(4)
C21 Fe2 C27 120.1(3)
C22 Fe2 C27 105.1(4)
C26 Fe2 C27 40.1(3)
C25 Fe2 C27 157.5(4)
C28 Fe2 C27 41.0(4)
C29 Fe2 C27 68.5(4)
C21 Fe2 C23 68.8(3)
C22 Fe2 C23 40.3(3)
C26 Fe2 C23 157.0(3)
C25 Fe2 C23 68.1(3)
C28 Fe2 C23 109.3(4)
C29 Fe2 C23 125.1(3)
C27 Fe2 C23 122.4(4)
C21 Fe2 C30 121.2(4)
C22 Fe2 C30 157.1(3)
C26 Fe2 C30 40.5(3)
C25 Fe2 C30 108.3(4)
C28 Fe2 C30 67.6(4)
C29 Fe2 C30 40.8(3)
C27 Fe2 C30 68.1(4)
C23 Fe2 C30 161.6(3)
C21 Fe2 C24 68.7(3)
C22 Fe2 C24 68.6(3)
C26 Fe2 C24 159.7(4)
C25 Fe2 C24 40.1(3)
C28 Fe2 C24 125.1(4)
C29 Fe2 C24 110.2(4)
C27 Fe2 C24 159.8(4)
C23 Fe2 C24 40.6(3)
C30 Fe2 C24 125.0(4)

loop_
_geom_bond_atom_site_label_1
_geom_bond_atom_site_label_2
_geom_bond_distance
C1 O1 1.214(9)
C1 N1 1.376(10)
C1 C2 1.512(10)
C2 C9 1.346(10)
C2 C3 1.468(10)
C3 C4 1.405(10)
C3 C8 1.410(10)
C4 C5 1.385(10)
C4 H4 0.9500
C5 C6 1.388(10)
C5 N2 1.439(9)
C6 C7 1.400(11)
C6 H6 0.9500
C7 C8 1.356(11)
C7 H7 0.9500
C8 N1 1.402(9)
C9 C11 1.441(10)
C9 H9 0.9500
C10 O2 1.245(9)
C10 N2 1.339(9)
C10 C21 1.496(11)
C11 C15 1.423(11)
C11 C12 1.443(11)
C11 Fe1 2.057(7)
C12 C13 1.429(11)
C12 Fe1 2.055(8)
C12 H12 0.9500
C13 C14 1.423(11)
C13 Fe1 2.054(8)
C13 H13 0.9500
C14 C15 1.401(11)
C14 Fe1 2.037(7)
C14 H14 0.9500
C15 Fe1 2.023(8)
C15 H15 0.9500
C16 C17 1.387(13)
C16 C20 1.400(13)
C16 Fe1 2.030(8)
C16 H16 0.9500
C17 C18 1.400(14)
C17 Fe1 2.049(9)
C17 H17 0.9500
C18 C19 1.372(15)
C18 Fe1 2.050(9)
C18 H18 0.9500
C19 C20 1.406(15)
C19 Fe1 2.032(9)
C19 H19 0.9500
C20 Fe1 2.031(9)
C20 H20 0.9500
C21 C25 1.423(11)
C21 C22 1.434(11)
C21 Fe2 2.010(8)
C22 C23 1.399(11)
C22 Fe2 2.012(8)
C22 H22 0.9500
C23 C24 1.426(12)
C23 Fe2 2.049(8)
C23 H23 0.9500
C24 C25 1.400(11)
C24 Fe2 2.057(8)
C24 H24 0.9500
C25 Fe2 2.029(8)
C25 H25 0.9500
C26 C27 1.394(12)
C26 C30 1.410(12)
C26 Fe2 2.024(8)
C26 H26 0.9500
C27 C28 1.429(13)
C27 Fe2 2.043(9)
C27 H27 0.9500
C28 C29 1.391(13)
C28 Fe2 2.037(8)
C28 H28 0.9500
C29 C30 1.426(12)
C29 Fe2 2.039(8)
C29 H29 0.9500
C30 Fe2 2.052(8)
C30 H30 0.9500
N1 H1 0.8800
N2 H2 0.8800
Fe11 C115 2.022(8)
Fe11 C111 2.040(8)
Fe11 C113 2.043(9)
Fe11 C118 2.044(10)
Fe11 C114 2.047(9)
Fe11 C120 2.047(11)
Fe11 C119 2.050(11)
Fe11 C112 2.050(9)
Fe11 C117 2.060(10)
Fe11 C116 2.066(10)
Fe12 C130 2.027(10)
Fe12 C128 2.031(9)
Fe12 C121 2.031(7)
Fe12 C125 2.033(8)
Fe12 C123 2.037(8)
Fe12 C122 2.038(8)
Fe12 C127 2.040(9)
Fe12 C126 2.041(9)
Fe12 C129 2.048(9)
Fe12 C124 2.049(8)
C101 O101 1.230(9)
C101 N101 1.359(10)
C101 C102 1.501(10)
C102 C109 1.361(10)
C102 C103 1.463(10)
C103 C104 1.381(10)
C103 C108 1.415(10)
C104 C105 1.402(11)
C104 H104 0.9500
C105 C106 1.392(10)
C105 N102 1.417(9)
C106 C107 1.389(11)
C106 H106 0.9500
C107 C108 1.379(11)
C107 H107 0.9500
C108 N101 1.407(10)
C109 C111 1.453(11)
C109 H109 0.9500
C110 O102 1.240(9)
C110 N102 1.345(9)
C110 C121 1.474(11)
C111 C115 1.428(11)
C111 C112 1.435(11)
C112 C113 1.437(12)
C112 H112 0.9500
C113 C114 1.398(13)
C113 H113 0.9500
C114 C115 1.421(12)
C114 H114 0.9500
C115 H115 0.9500
C116 C117 1.385(16)
C116 C120 1.412(16)
C116 H116 0.9500
C117 C118 1.439(15)
C117 H117 0.9500
C118 C119 1.366(17)
C118 H118 0.9500
C119 C120 1.419(16)
C119 H119 0.9500
C120 H120 0.9500
C121 C125 1.419(11)
C121 C122 1.432(11)
C122 C123 1.414(12)
C122 H122 0.9500
C123 C124 1.389(12)
C123 H123 0.9500
C124 C125 1.423(11)
C124 H124 0.9500
C125 H125 0.9500
C126 C127 1.394(13)
C126 C130 1.404(15)
C126 H126 0.9500
C127 C128 1.414(13)
C127 H127 0.9500
C128 C129 1.407(13)
C128 H128 0.9500
C129 C130 1.425(14)
C129 H129 0.9500
C130 H130 0.9500
N101 H101 0.8800
N102 H102 0.8800

loop_
_geom_hbond_atom_site_label_D
_geom_hbond_atom_site_label_H
_geom_hbond_atom_site_label_A
_geom_hbond_distance_DH
_geom_hbond_distance_HA
_geom_hbond_distance_DA
_geom_hbond_angle_DHA
_geom_hbond_site_symmetry_A
N1 H1 O102 0.88 1.97 2.763(8) 149.1 1_455
N2 H2 O101 0.88 2.00 2.838(8) 159.9 2_655
N101 H101 O2 0.88 1.94 2.761(8) 153.7 1_654
N102 H102 O1 0.88 2.05 2.890(8) 159.8 2_665

loop_
_geom_torsion_atom_site_label_1
_geom_torsion_atom_site_label_2
_geom_torsion_atom_site_label_3
_geom_torsion_atom_site_label_4
_geom_torsion
O1 C1 C2 C9 6.1(12)
N1 C1 C2 C9 -172.1(7)
O1 C1 C2 C3 -176.8(8)
N1 C1 C2 C3 5.0(8)
C9 C2 C3 C4 -10.6(15)
C1 C2 C3 C4 173.1(8)
C9 C2 C3 C8 173.0(8)
C1 C2 C3 C8 -3.3(8)
C8 C3 C4 C5 -3.1(10)
C2 C3 C4 C5 -179.2(7)
C3 C4 C5 C6 2.2(11)
C3 C4 C5 N2 -178.7(6)
C4 C5 C6 C7 0.7(12)
N2 C5 C6 C7 -178.5(7)
C5 C6 C7 C8 -2.6(12)
C6 C7 C8 N1 179.0(7)
C6 C7 C8 C3 1.7(12)
C4 C3 C8 C7 1.2(11)
C2 C3 C8 C7 178.3(7)
C4 C3 C8 N1 -176.5(6)
C2 C3 C8 N1 0.5(8)
C3 C2 C9 C11 -7.8(15)
C1 C2 C9 C11 168.2(7)
C2 C9 C11 C15 164.7(8)
C2 C9 C11 C12 -27.0(13)
C2 C9 C11 Fe1 -112.9(8)
C15 C11 C12 C13 -0.9(8)
C9 C11 C12 C13 -170.7(7)
Fe1 C11 C12 C13 -59.2(5)
C15 C11 C12 Fe1 58.4(5)
C9 C11 C12 Fe1 -111.5(8)
C11 C12 C13 C14 0.4(9)
Fe1 C12 C13 C14 -58.7(5)
C11 C12 C13 Fe1 59.2(5)
C12 C13 C14 C15 0.2(9)
Fe1 C13 C14 C15 -59.0(5)
C12 C13 C14 Fe1 59.2(5)
C13 C14 C15 C11 -0.7(9)
Fe1 C14 C15 C11 -60.3(5)
C13 C14 C15 Fe1 59.6(5)
C9 C11 C15 C14 171.4(7)
C12 C11 C15 C14 1.0(8)
Fe1 C11 C15 C14 60.0(5)
C9 C11 C15 Fe1 111.3(7)
C12 C11 C15 Fe1 -59.0(5)
C20 C16 C17 C18 0.4(10)
Fe1 C16 C17 C18 60.0(6)
C20 C16 C17 Fe1 -59.6(6)
C16 C17 C18 C19 0.0(11)
Fe1 C17 C18 C19 59.5(7)
C16 C17 C18 Fe1 -59.5(6)
C17 C18 C19 C20 -0.3(11)
Fe1 C18 C19 C20 59.4(7)
C17 C18 C19 Fe1 -59.7(7)
C17 C16 C20 C19 -0.6(10)
Fe1 C16 C20 C19 -60.8(6)
C17 C16 C20 Fe1 60.2(6)
C18 C19 C20 C16 0.5(11)
Fe1 C19 C20 C16 60.8(6)
C18 C19 C20 Fe1 -60.2(7)
O2 C10 C21 C25 13.6(11)
N2 C10 C21 C25 -162.7(7)
O2 C10 C21 C22 -175.3(7)
N2 C10 C21 C22 8.4(11)
O2 C10 C21 Fe2 98.1(7)
N2 C10 C21 Fe2 -78.2(8)
C25 C21 C22 C23 -0.7(9)
C10 C21 C22 C23 -172.9(7)
Fe2 C21 C22 C23 -60.9(6)
C25 C21 C22 Fe2 60.2(5)
C10 C21 C22 Fe2 -112.0(8)
C21 C22 C23 C24 0.9(9)
Fe2 C22 C23 C24 -58.6(6)
C21 C22 C23 Fe2 59.5(5)
C22 C23 C24 C25 -0.7(9)
Fe2 C23 C24 C25 -58.4(6)
C22 C23 C24 Fe2 57.7(6)
C23 C24 C25 C21 0.3(9)
Fe2 C24 C25 C21 -58.4(5)
C23 C24 C25 Fe2 58.7(6)
C22 C21 C25 C24 0.2(9)
C10 C21 C25 C24 173.1(7)
Fe2 C21 C25 C24 59.9(6)
C22 C21 C25 Fe2 -59.7(5)
C10 C21 C25 Fe2 113.2(7)
C30 C26 C27 C28 -0.8(9)
Fe2 C26 C27 C28 59.5(6)
C30 C26 C27 Fe2 -60.4(6)
C26 C27 C28 C29 -0.2(9)
Fe2 C27 C28 C29 59.3(6)
C26 C27 C28 Fe2 -59.5(6)
C27 C28 C29 C30 1.2(10)
Fe2 C28 C29 C30 60.2(6)
C27 C28 C29 Fe2 -59.0(6)
C27 C26 C30 C29 1.5(9)
Fe2 C26 C30 C29 -58.7(6)
C27 C26 C30 Fe2 60.3(6)
C28 C29 C30 C26 -1.6(9)
Fe2 C29 C30 C26 58.5(6)
C28 C29 C30 Fe2 -60.1(6)
O1 C1 N1 C8 176.9(7)
C2 C1 N1 C8 -4.9(8)
C7 C8 N1 C1 -174.6(8)
C3 C8 N1 C1 2.9(9)
O2 C10 N2 C5 -6.2(11)
C21 C10 N2 C5 170.0(7)
C4 C5 N2 C10 29.0(11)
C6 C5 N2 C10 -151.9(7)
O101 C101 C102 C109 -4.1(12)
N101 C101 C102 C109 177.7(7)
O101 C101 C102 C103 175.9(7)
N101 C101 C102 C103 -2.3(8)
C109 C102 C103 C104 2.3(16)
C101 C102 C103 C104 -177.8(8)
C109 C102 C103 C108 -177.5(9)
C101 C102 C103 C108 2.4(8)
C108 C103 C104 C105 0.7(11)
C102 C103 C104 C105 -179.1(8)
C103 C104 C105 C106 -2.8(11)
C103 C104 C105 N102 -179.1(7)
C104 C105 C106 C107 2.6(11)
N102 C105 C106 C107 179.1(7)
C105 C106 C107 C108 -0.3(12)
C106 C107 C108 N101 -178.0(7)
C106 C107 C108 C103 -1.8(12)
C104 C103 C108 C107 1.6(11)
C102 C103 C108 C107 -178.5(7)
C104 C103 C108 N101 178.4(7)
C102 C103 C108 N101 -1.8(8)
C103 C102 C109 C111 4.1(16)
C101 C102 C109 C111 -175.8(8)
C102 C109 C111 C115 -159.7(8)
C102 C109 C111 C112 27.0(14)
C102 C109 C111 Fe11 117.0(9)
C113 Fe11 C111 C115 80.7(5)
C118 Fe11 C111 C115 162.6(10)
C114 Fe11 C111 C115 37.7(5)
C120 Fe11 C111 C115 -77.8(7)
C119 Fe11 C111 C115 -40.7(16)
C112 Fe11 C111 C115 119.1(7)
C117 Fe11 C111 C115 -161.0(6)
C116 Fe11 C111 C115 -119.1(6)
C115 Fe11 C111 C112 -119.1(7)
C113 Fe11 C111 C112 -38.4(5)
C118 Fe11 C111 C112 43.5(12)
C114 Fe11 C111 C112 -81.4(5)
C120 Fe11 C111 C112 163.0(6)
C119 Fe11 C111 C112 -159.8(14)
C117 Fe11 C111 C112 79.9(7)
C116 Fe11 C111 C112 121.7(6)
C115 Fe11 C111 C109 115.0(9)
C113 Fe11 C111 C109 -164.4(8)
C118 Fe11 C111 C109 -82.4(13)
C114 Fe11 C111 C109 152.6(7)
C120 Fe11 C111 C109 37.1(9)
C119 Fe11 C111 C109 74.3(16)
C112 Fe11 C111 C109 -125.9(9)
C117 Fe11 C111 C109 -46.0(9)
C116 Fe11 C111 C109 -4.2(8)
C115 C111 C112 C113 0.6(9)
C109 C111 C112 C113 174.6(8)
Fe11 C111 C112 C113 59.3(6)
C115 C111 C112 Fe11 -58.6(6)
C109 C111 C112 Fe11 115.4(9)
C115 Fe11 C112 C111 38.0(5)
C113 Fe11 C112 C111 118.3(7)
C118 Fe11 C112 C111 -161.0(5)
C114 Fe11 C112 C111 81.9(5)
C120 Fe11 C112 C111 -54.4(17)
C119 Fe11 C112 C111 168.4(8)
C117 Fe11 C112 C111 -118.2(6)
C116 Fe11 C112 C111 -79.2(7)
C115 Fe11 C112 C113 -80.3(6)
C111 Fe11 C112 C113 -118.3(7)
C118 Fe11 C112 C113 80.8(7)
C114 Fe11 C112 C113 -36.3(5)
C120 Fe11 C112 C113 -172.7(15)
C119 Fe11 C112 C113 50.1(11)
C117 Fe11 C112 C113 123.6(6)
C116 Fe11 C112 C113 162.6(6)
C111 C112 C113 C114 -0.1(10)
Fe11 C112 C113 C114 59.1(6)
C111 C112 C113 Fe11 -59.2(6)
C115 Fe11 C113 C114 -37.9(5)
C111 Fe11 C113 C114 -82.3(5)
C118 Fe11 C113 C114 122.9(6)
C120 Fe11 C113 C114 54.4(13)
C119 Fe11 C113 C114 82.8(7)
C112 Fe11 C113 C114 -120.7(8)
C117 Fe11 C113 C114 164.0(5)
C116 Fe11 C113 C114 -170.6(12)
C115 Fe11 C113 C112 82.8(5)
C111 Fe11 C113 C112 38.4(5)
C118 Fe11 C113 C112 -116.4(6)
C114 Fe11 C113 C112 120.7(8)
C120 Fe11 C113 C112 175.1(10)
C119 Fe11 C113 C112 -156.6(6)
C117 Fe11 C113 C112 -75.4(7)
C116 Fe11 C113 C112 -49.9(15)
C112 C113 C114 C115 -0.4(10)
Fe11 C113 C114 C115 58.4(6)
C112 C113 C114 Fe11 -58.8(6)
C115 Fe11 C114 C113 119.5(7)
C111 Fe11 C114 C113 81.5(5)
C118 Fe11 C114 C113 -74.6(7)
C120 Fe11 C114 C113 -156.0(6)
C119 Fe11 C114 C113 -114.3(6)
C112 Fe11 C114 C113 37.3(5)
C117 Fe11 C114 C113 -43.1(14)
C116 Fe11 C114 C113 171.9(10)
C111 Fe11 C114 C115 -37.9(5)
C113 Fe11 C114 C115 -119.5(7)
C118 Fe11 C114 C115 165.9(7)
C120 Fe11 C114 C115 84.5(7)
C119 Fe11 C114 C115 126.3(6)
C112 Fe11 C114 C115 -82.1(5)
C117 Fe11 C114 C115 -162.6(11)
C116 Fe11 C114 C115 52.4(12)
C113 C114 C115 C111 0.8(10)
Fe11 C114 C115 C111 59.9(6)
C113 C114 C115 Fe11 -59.1(6)
C112 C111 C115 C114 -0.9(9)
C109 C111 C115 C114 -175.5(7)
Fe11 C111 C115 C114 -60.2(6)
C112 C111 C115 Fe11 59.3(6)
C109 C111 C115 Fe11 -115.3(7)
C111 Fe11 C115 C114 119.3(7)
C113 Fe11 C115 C114 37.1(5)
C118 Fe11 C115 C114 -38.6(17)
C120 Fe11 C115 C114 -116.2(6)
C119 Fe11 C115 C114 -73.1(7)
C112 Fe11 C115 C114 81.4(5)
C117 Fe11 C115 C114 165.2(11)
C116 Fe11 C115 C114 -159.3(6)
C113 Fe11 C115 C111 -82.2(5)
C118 Fe11 C115 C111 -157.8(15)
C114 Fe11 C115 C111 -119.3(7)
C120 Fe11 C115 C111 124.5(6)
C119 Fe11 C115 C111 167.6(6)
C112 Fe11 C115 C111 -37.9(5)
C117 Fe11 C115 C111 45.9(13)
C116 Fe11 C115 C111 81.4(6)
C115 Fe11 C116 C117 -159.1(6)
C111 Fe11 C116 C117 -115.4(7)
C113 Fe11 C116 C117 -34.1(16)
C118 Fe11 C116 C117 38.6(7)
C114 Fe11 C116 C117 162.4(9)
C120 Fe11 C116 C117 118.4(11)
C119 Fe11 C116 C117 80.9(8)
C112 Fe11 C116 C117 -72.1(8)
C115 Fe11 C116 C120 82.5(8)
C111 Fe11 C116 C120 126.2(7)
C113 Fe11 C116 C120 -152.5(12)
C118 Fe11 C116 C120 -79.8(8)
C114 Fe11 C116 C120 44.0(14)
C119 Fe11 C116 C120 -37.5(8)
C112 Fe11 C116 C120 169.4(7)
C117 Fe11 C116 C120 -118.4(11)
C120 C116 C117 C118 0.2(12)
Fe11 C116 C117 C118 -59.2(8)
C120 C116 C117 Fe11 59.4(7)
C115 Fe11 C117 C116 49.8(14)
C111 Fe11 C117 C116 83.3(8)
C113 Fe11 C117 C116 167.4(6)
C118 Fe11 C117 C116 -118.6(11)
C114 Fe11 C117 C116 -160.4(11)
C120 Fe11 C117 C116 -38.2(7)
C119 Fe11 C117 C116 -82.4(8)
C112 Fe11 C117 C116 125.8(7)
C115 Fe11 C117 C118 168.5(10)
C111 Fe11 C117 C118 -158.1(8)
C113 Fe11 C117 C118 -73.9(9)
C114 Fe11 C117 C118 -41.7(17)
C120 Fe11 C117 C118 80.5(9)
C119 Fe11 C117 C118 36.3(8)
C112 Fe11 C117 C118 -115.6(8)
C116 Fe11 C117 C118 118.6(11)
C116 C117 C118 C119 0.1(13)
Fe11 C117 C118 C119 -60.2(8)
C116 C117 C118 Fe11 60.3(8)
C115 Fe11 C118 C119 -46.6(19)
C111 Fe11 C118 C119 170.4(9)
C113 Fe11 C118 C119 -115.9(8)
C114 Fe11 C118 C119 -75.7(9)
C120 Fe11 C118 C119 38.8(7)
C112 Fe11 C118 C119 -158.4(7)
C117 Fe11 C118 C119 119.6(12)
C116 Fe11 C118 C119 82.7(8)
C115 Fe11 C118 C117 -166.2(13)
C111 Fe11 C118 C117 50.8(15)
C113 Fe11 C118 C117 124.5(8)
C114 Fe11 C118 C117 164.6(7)
C120 Fe11 C118 C117 -80.8(9)
C119 Fe11 C118 C117 -119.6(12)
C112 Fe11 C118 C117 82.0(9)
C116 Fe11 C118 C117 -37.0(8)
C117 C118 C119 C120 -0.4(13)
Fe11 C118 C119 C120 -60.2(7)
C117 C118 C119 Fe11 59.8(8)
C115 Fe11 C119 C118 162.9(7)
C111 Fe11 C119 C118 -164.9(13)
C113 Fe11 C119 C118 80.1(8)
C114 Fe11 C119 C118 121.9(7)
C120 Fe11 C119 C118 -117.9(10)
C112 Fe11 C119 C118 45.0(13)
C117 Fe11 C119 C118 -38.2(8)
C116 Fe11 C119 C118 -80.7(8)
C115 Fe11 C119 C120 -79.3(8)
C111 Fe11 C119 C120 -47.1(17)
C113 Fe11 C119 C120 -162.1(7)
C118 Fe11 C119 C120 117.9(10)
C114 Fe11 C119 C120 -120.2(7)
C112 Fe11 C119 C120 162.8(9)
C117 Fe11 C119 C120 79.7(8)
C116 Fe11 C119 C120 37.2(7)
C117 C116 C120 C119 -0.5(12)
Fe11 C116 C120 C119 59.6(7)
C117 C116 C120 Fe11 -60.0(7)
C118 C119 C120 C116 0.5(12)
Fe11 C119 C120 C116 -60.1(7)
C118 C119 C120 Fe11 60.6(8)
C115 Fe11 C120 C116 -118.1(7)
C111 Fe11 C120 C116 -74.6(9)
C113 Fe11 C120 C116 159.5(10)
C118 Fe11 C120 C116 82.3(8)
C114 Fe11 C120 C116 -162.2(7)
C119 Fe11 C120 C116 119.6(11)
C112 Fe11 C120 C116 -32(2)
C117 Fe11 C120 C116 37.3(7)
C115 Fe11 C120 C119 122.3(7)
C111 Fe11 C120 C119 165.7(6)
C113 Fe11 C120 C119 39.9(15)
C118 Fe11 C120 C119 -37.3(7)
C114 Fe11 C120 C119 78.2(8)
C112 Fe11 C120 C119 -151.6(14)
C117 Fe11 C120 C119 -82.3(8)
C116 Fe11 C120 C119 -119.6(11)
O102 C110 C121 C125 -176.6(8)
N102 C110 C121 C125 4.2(12)
O102 C110 C121 C122 -1.6(12)
N102 C110 C121 C122 179.2(7)
O102 C110 C121 Fe12 -87.2(9)
N102 C110 C121 Fe12 93.6(8)
C130 Fe12 C121 C125 79.0(7)
C128 Fe12 C121 C125 -162.6(10)
C123 Fe12 C121 C125 -80.8(5)
C122 Fe12 C121 C125 -118.3(7)
C127 Fe12 C121 C125 163.1(5)
C126 Fe12 C121 C125 121.4(6)
C129 Fe12 C121 C125 43.5(12)
C124 Fe12 C121 C125 -38.0(5)
C130 Fe12 C121 C122 -162.7(6)
C128 Fe12 C121 C122 -44.3(12)
C125 Fe12 C121 C122 118.3(7)
C123 Fe12 C121 C122 37.5(5)
C127 Fe12 C121 C122 -78.6(6)
C126 Fe12 C121 C122 -120.4(6)
C129 Fe12 C121 C122 161.7(10)
C124 Fe12 C121 C122 80.2(5)
C130 Fe12 C121 C110 -45.6(8)
C128 Fe12 C121 C110 72.8(13)
C125 Fe12 C121 C110 -124.6(9)
C123 Fe12 C121 C110 154.6(7)
C122 Fe12 C121 C110 117.1(8)
C127 Fe12 C121 C110 38.5(8)
C126 Fe12 C121 C110 -3.2(8)
C129 Fe12 C121 C110 -81.1(12)
C124 Fe12 C121 C110 -162.6(7)
C125 C121 C122 C123 0.7(9)
C110 C121 C122 C123 -175.3(7)
Fe12 C121 C122 C123 -59.1(6)
C125 C121 C122 Fe12 59.8(5)
C110 C121 C122 Fe12 -116.1(7)
C130 Fe12 C122 C123 165.4(12)
C128 Fe12 C122 C123 -77.5(6)
C121 Fe12 C122 C123 119.4(7)
C125 Fe12 C122 C123 81.1(5)
C127 Fe12 C122 C123 -119.8(5)
C126 Fe12 C122 C123 -160.9(5)
C129 Fe12 C122 C123 -43.3(12)
C124 Fe12 C122 C123 37.0(5)
C130 Fe12 C122 C121 46.0(14)
C128 Fe12 C122 C121 163.1(5)
C125 Fe12 C122 C121 -38.2(5)
C123 Fe12 C122 C121 -119.4(7)
C127 Fe12 C122 C121 120.8(5)
C126 Fe12 C122 C121 79.8(6)
C129 Fe12 C122 C121 -162.7(10)
C124 Fe12 C122 C121 -82.4(5)
C121 C122 C123 C124 -1.3(10)
Fe12 C122 C123 C124 -60.1(6)
C121 C122 C123 Fe12 58.8(5)
C130 Fe12 C123 C124 -46.9(13)
C128 Fe12 C123 C124 -119.9(5)
C121 Fe12 C123 C124 81.4(5)
C125 Fe12 C123 C124 37.3(5)
C122 Fe12 C123 C124 119.4(7)
C127 Fe12 C123 C124 -161.5(5)
C126 Fe12 C123 C124 169.0(10)
C129 Fe12 C123 C124 -78.3(6)
C130 Fe12 C123 C122 -166.3(10)
C128 Fe12 C123 C122 120.7(5)
C121 Fe12 C123 C122 -38.0(5)
C125 Fe12 C123 C122 -82.1(5)
C127 Fe12 C123 C122 79.1(6)
C126 Fe12 C123 C122 49.6(12)
C129 Fe12 C123 C122 162.3(5)
C124 Fe12 C123 C122 -119.4(7)
C122 C123 C124 C125 1.4(10)
Fe12 C123 C124 C125 -58.1(6)
C122 C123 C124 Fe12 59.6(6)
C130 Fe12 C124 C123 161.2(6)
C128 Fe12 C124 C123 77.8(6)
C121 Fe12 C124 C123 -82.4(5)
C125 Fe12 C124 C123 -120.4(7)
C122 Fe12 C124 C123 -37.8(5)
C127 Fe12 C124 C123 44.9(12)
C126 Fe12 C124 C123 -168.2(11)
C129 Fe12 C124 C123 119.3(6)
C130 Fe12 C124 C125 -78.4(7)
C128 Fe12 C124 C125 -161.8(5)
C121 Fe12 C124 C125 38.1(5)
C123 Fe12 C124 C125 120.4(7)
C122 Fe12 C124 C125 82.6(5)
C127 Fe12 C124 C125 165.4(10)
C126 Fe12 C124 C125 -47.7(14)
C129 Fe12 C124 C125 -120.2(6)
C122 C121 C125 C124 0.2(9)
C110 C121 C125 C124 175.8(8)
Fe12 C121 C125 C124 60.0(6)
C122 C121 C125 Fe12 -59.8(5)
C110 C121 C125 Fe12 115.8(8)
C123 C124 C125 C121 -1.0(10)
Fe12 C124 C125 C121 -59.6(6)
C123 C124 C125 Fe12 58.6(6)
C130 Fe12 C125 C121 -120.3(6)
C128 Fe12 C125 C121 163.8(9)
C123 Fe12 C125 C121 82.4(5)
C122 Fe12 C125 C121 38.6(5)
C127 Fe12 C125 C121 -45.0(13)
C126 Fe12 C125 C121 -78.7(6)
C129 Fe12 C125 C121 -163.0(5)
C124 Fe12 C125 C121 118.8(7)
C130 Fe12 C125 C124 121.0(6)
C128 Fe12 C125 C124 45.0(12)
C121 Fe12 C125 C124 -118.8(7)
C123 Fe12 C125 C124 -36.4(5)
C122 Fe12 C125 C124 -80.2(6)
C127 Fe12 C125 C124 -163.8(11)
C126 Fe12 C125 C124 162.5(6)
C129 Fe12 C125 C124 78.2(6)
C130 Fe12 C126 C127 -120.3(9)
C128 Fe12 C126 C127 -38.3(6)
C121 Fe12 C126 C127 120.1(6)
C125 Fe12 C126 C127 162.8(6)
C123 Fe12 C126 C127 40.2(14)
C122 Fe12 C126 C127 76.9(7)
C129 Fe12 C126 C127 -82.0(7)
C124 Fe12 C126 C127 -161.2(10)
C128 Fe12 C126 C130 82.1(7)
C121 Fe12 C126 C130 -119.5(6)
C125 Fe12 C126 C130 -76.9(7)
C123 Fe12 C126 C130 160.6(10)
C122 Fe12 C126 C130 -162.8(6)
C127 Fe12 C126 C130 120.3(9)
C129 Fe12 C126 C130 38.3(6)
C124 Fe12 C126 C130 -40.9(15)
C130 C126 C127 C128 1.0(11)
Fe12 C126 C127 C128 59.5(6)
C130 C126 C127 Fe12 -58.6(7)
C130 Fe12 C127 C126 37.1(6)
C128 Fe12 C127 C126 118.5(9)
C121 Fe12 C127 C126 -79.1(7)
C125 Fe12 C127 C126 -45.4(14)
C123 Fe12 C127 C126 -164.1(6)
C122 Fe12 C127 C126 -121.9(6)
C129 Fe12 C127 C126 81.3(7)
C124 Fe12 C127 C126 163.5(10)
C130 Fe12 C127 C128 -81.4(7)
C121 Fe12 C127 C128 162.4(6)
C125 Fe12 C127 C128 -163.9(10)
C123 Fe12 C127 C128 77.4(7)
C122 Fe12 C127 C128 119.6(6)
C126 Fe12 C127 C128 -118.5(9)
C129 Fe12 C127 C128 -37.2(6)
C124 Fe12 C127 C128 45.0(13)
C126 C127 C128 C129 -0.1(11)
Fe12 C127 C128 C129 59.8(7)
C126 C127 C128 Fe12 -60.0(6)
C130 Fe12 C128 C129 -38.4(7)
C121 Fe12 C128 C129 -166.0(9)
C125 Fe12 C128 C129 45.5(13)
C123 Fe12 C128 C129 119.3(6)
C122 Fe12 C128 C129 160.9(6)
C127 Fe12 C128 C129 -119.8(9)
C126 Fe12 C128 C129 -82.2(7)
C124 Fe12 C128 C129 78.5(7)
C130 Fe12 C128 C127 81.4(7)
C121 Fe12 C128 C127 -46.1(13)
C125 Fe12 C128 C127 165.4(9)
C123 Fe12 C128 C127 -120.9(6)
C122 Fe12 C128 C127 -79.3(7)
C126 Fe12 C128 C127 37.6(6)
C129 Fe12 C128 C127 119.8(9)
C124 Fe12 C128 C127 -161.7(6)
C127 C128 C129 C130 -0.7(11)
Fe12 C128 C129 C130 58.8(6)
C127 C128 C129 Fe12 -59.6(6)
C130 Fe12 C129 C128 118.4(10)
C121 Fe12 C129 C128 166.2(9)
C125 Fe12 C129 C128 -161.5(6)
C123 Fe12 C129 C128 -78.6(7)
C122 Fe12 C129 C128 -47.0(13)
C127 Fe12 C129 C128 37.4(6)
C126 Fe12 C129 C128 80.6(7)
C124 Fe12 C129 C128 -119.5(6)
C128 Fe12 C129 C130 -118.4(10)
C121 Fe12 C129 C130 47.9(14)
C125 Fe12 C129 C130 80.1(8)
C123 Fe12 C129 C130 163.0(7)
C122 Fe12 C129 C130 -165.4(10)
C127 Fe12 C129 C130 -81.0(7)
C126 Fe12 C129 C130 -37.8(7)
C124 Fe12 C129 C130 122.1(7)
C127 C126 C130 C129 -1.4(11)
Fe12 C126 C130 C129 -60.4(7)
C127 C126 C130 Fe12 59.0(7)
C128 C129 C130 C126 1.3(11)
Fe12 C129 C130 C126 60.4(7)
C128 C129 C130 Fe12 -59.1(6)
C128 Fe12 C130 C126 -80.7(7)
C121 Fe12 C130 C126 79.9(7)
C125 Fe12 C130 C126 122.4(6)
C123 Fe12 C130 C126 -161.1(9)
C122 Fe12 C130 C126 45.4(15)
C127 Fe12 C130 C126 -36.7(6)
C129 Fe12 C130 C126 -118.6(10)
C124 Fe12 C130 C126 164.7(6)
C128 Fe12 C130 C129 37.9(6)
C121 Fe12 C130 C129 -161.5(6)
C125 Fe12 C130 C129 -119.0(6)
C123 Fe12 C130 C129 -42.6(14)
C122 Fe12 C130 C129 164.0(10)
C127 Fe12 C130 C129 81.9(7)
C126 Fe12 C130 C129 118.6(10)
C124 Fe12 C130 C129 -76.7(7)
O101 C101 N101 C108 -177.0(7)
C102 C101 N101 C108 1.3(8)
C107 C108 N101 C101 176.8(8)
C103 C108 N101 C101 0.3(9)
O102 C110 N102 C105 5.3(12)
C121 C110 N102 C105 -175.5(7)
C106 C105 N102 C110 166.4(7)
C104 C105 N102 C110 -17.2(12)
C14 C15 Fe1 C16 143.5(5)
C11 C15 Fe1 C16 -96.7(5)
C14 C15 Fe1 C20 99.8(6)
C11 C15 Fe1 C20 -140.3(5)
C14 C15 Fe1 C19 62.1(7)
C11 C15 Fe1 C19 -178.0(6)
C11 C15 Fe1 C14 119.8(7)
C14 C15 Fe1 C17 179.9(6)
C11 C15 Fe1 C17 -60.3(8)
C14 C15 Fe1 C18 42(7)
C11 C15 Fe1 C18 162(7)
C14 C15 Fe1 C13 -37.6(5)
C11 C15 Fe1 C13 82.2(5)
C14 C15 Fe1 C12 -81.5(5)
C11 C15 Fe1 C12 38.3(4)
C14 C15 Fe1 C11 -119.8(7)
C17 C16 Fe1 C15 145.7(5)
C20 C16 Fe1 C15 -94.5(6)
C17 C16 Fe1 C20 -119.8(8)
C17 C16 Fe1 C19 -80.7(7)
C20 C16 Fe1 C19 39.1(6)
C17 C16 Fe1 C14 -175.9(6)
C20 C16 Fe1 C14 -56.1(8)
C20 C16 Fe1 C17 119.8(8)
C17 C16 Fe1 C18 -37.9(6)
C20 C16 Fe1 C18 82.0(7)
C17 C16 Fe1 C13 -9(9)
C20 C16 Fe1 C13 111(8)
C17 C16 Fe1 C12 61.5(8)
C20 C16 Fe1 C12 -178.7(6)
C17 C16 Fe1 C11 101.2(6)
C20 C16 Fe1 C11 -139.0(6)
C16 C20 Fe1 C15 102.8(6)
C19 C20 Fe1 C15 -140.6(6)
C19 C20 Fe1 C16 116.6(9)
C16 C20 Fe1 C19 -116.6(9)
C16 C20 Fe1 C14 146.3(6)
C19 C20 Fe1 C14 -97.1(7)
C16 C20 Fe1 C17 -36.9(6)
C19 C20 Fe1 C17 79.8(7)
C16 C20 Fe1 C18 -80.2(7)
C19 C20 Fe1 C18 36.4(6)
C16 C20 Fe1 C13 -176.4(6)
C19 C20 Fe1 C13 -59.8(9)
C16 C20 Fe1 C12 38(15)
C19 C20 Fe1 C12 155(14)
C16 C20 Fe1 C11 64.5(7)
C19 C20 Fe1 C11 -178.9(6)
C18 C19 Fe1 C15 -178.2(6)
C20 C19 Fe1 C15 61.8(8)
C18 C19 Fe1 C16 81.1(7)
C20 C19 Fe1 C16 -39.0(6)
C18 C19 Fe1 C20 120.0(9)
C18 C19 Fe1 C14 -140.4(6)
C20 C19 Fe1 C14 99.6(6)
C18 C19 Fe1 C17 37.6(6)
C20 C19 Fe1 C17 -82.4(6)
C20 C19 Fe1 C18 -120.0(9)
C18 C19 Fe1 C13 -96.4(7)
C20 C19 Fe1 C13 143.5(5)
C18 C19 Fe1 C12 -59.0(9)
C20 C19 Fe1 C12 -179.0(5)
C18 C19 Fe1 C11 142(10)
C20 C19 Fe1 C11 22(11)
C13 C14 Fe1 C15 -119.6(7)
C15 C14 Fe1 C16 -61.3(7)
C13 C14 Fe1 C16 179.2(6)
C15 C14 Fe1 C20 -96.7(6)
C13 C14 Fe1 C20 143.8(5)
C15 C14 Fe1 C19 -140.3(6)
C13 C14 Fe1 C19 100.1(6)
C15 C14 Fe1 C17 -178(100)
C13 C14 Fe1 C17 62(8)
C15 C14 Fe1 C18 -176.7(6)
C13 C14 Fe1 C18 63.7(7)
C15 C14 Fe1 C13 119.6(7)
C15 C14 Fe1 C12 81.9(5)
C13 C14 Fe1 C12 -37.7(4)
C15 C14 Fe1 C11 37.5(5)
C13 C14 Fe1 C11 -82.0(5)
C16 C17 Fe1 C15 -58.0(8)
C18 C17 Fe1 C15 -176.5(7)
C18 C17 Fe1 C16 -118.5(9)
C16 C17 Fe1 C20 37.4(6)
C18 C17 Fe1 C20 -81.1(7)
C16 C17 Fe1 C19 81.5(6)
C18 C17 Fe1 C19 -37.0(6)
C16 C17 Fe1 C14 120(7)
C18 C17 Fe1 C14 2(8)
C16 C17 Fe1 C18 118.5(9)
C16 C17 Fe1 C13 179.4(5)
C18 C17 Fe1 C13 60.9(8)
C16 C17 Fe1 C12 -141.2(5)
C18 C17 Fe1 C12 100.4(7)
C16 C17 Fe1 C11 -96.4(6)
C18 C17 Fe1 C11 145.1(6)
C19 C18 Fe1 C15 21(7)
C17 C18 Fe1 C15 140(7)
C19 C18 Fe1 C16 -81.4(7)
C17 C18 Fe1 C16 37.7(6)
C19 C18 Fe1 C20 -37.5(6)
C17 C18 Fe1 C20 81.6(7)
C17 C18 Fe1 C19 119.1(9)
C19 C18 Fe1 C14 61.0(8)
C17 C18 Fe1 C14 -179.9(6)
C19 C18 Fe1 C17 -119.1(9)
C19 C18 Fe1 C13 99.8(6)
C17 C18 Fe1 C13 -141.1(6)
C19 C18 Fe1 C12 143.9(6)
C17 C18 Fe1 C12 -97.0(6)
C19 C18 Fe1 C11 -178.0(6)
C17 C18 Fe1 C11 -58.9(9)
C14 C13 Fe1 C15 37.3(5)
C12 C13 Fe1 C15 -82.0(5)
C14 C13 Fe1 C16 -167(8)
C12 C13 Fe1 C16 73(8)
C14 C13 Fe1 C20 -59.5(8)
C12 C13 Fe1 C20 -178.8(6)
C14 C13 Fe1 C19 -96.8(6)
C12 C13 Fe1 C19 143.9(6)
C12 C13 Fe1 C14 -119.3(7)
C14 C13 Fe1 C17 -176.2(5)
C12 C13 Fe1 C17 64.6(7)
C14 C13 Fe1 C18 -139.2(6)
C12 C13 Fe1 C18 101.5(6)
C14 C13 Fe1 C12 119.3(7)
C14 C13 Fe1 C11 81.3(5)
C12 C13 Fe1 C11 -38.0(4)
C13 C12 Fe1 C15 81.2(5)
C11 C12 Fe1 C15 -38.1(4)
C13 C12 Fe1 C16 -176.5(6)
C11 C12 Fe1 C16 64.2(7)
C13 C12 Fe1 C20 146(14)
C11 C12 Fe1 C20 27(15)
C13 C12 Fe1 C19 -59.6(8)
C11 C12 Fe1 C19 -178.9(6)
C13 C12 Fe1 C14 37.7(5)
C11 C12 Fe1 C14 -81.6(5)
C13 C12 Fe1 C17 -139.2(5)
C11 C12 Fe1 C17 101.5(5)
C13 C12 Fe1 C18 -95.8(6)
C11 C12 Fe1 C18 144.9(5)
C11 C12 Fe1 C13 -119.3(6)
C13 C12 Fe1 C11 119.3(6)
C9 C11 Fe1 C15 -118.1(8)
C12 C11 Fe1 C15 118.6(6)
C15 C11 Fe1 C16 101.5(5)
C9 C11 Fe1 C16 -16.6(7)
C12 C11 Fe1 C16 -140.0(5)
C15 C11 Fe1 C20 62.4(7)
C9 C11 Fe1 C20 -55.7(8)
C12 C11 Fe1 C20 -179.0(5)
C15 C11 Fe1 C19 41(11)
C9 C11 Fe1 C19 -77(11)
C12 C11 Fe1 C19 160(11)
C15 C11 Fe1 C14 -37.1(5)
C9 C11 Fe1 C14 -155.2(7)
C12 C11 Fe1 C14 81.5(5)
C15 C11 Fe1 C17 144.8(5)
C9 C11 Fe1 C17 26.7(7)
C12 C11 Fe1 C17 -96.7(5)
C15 C11 Fe1 C18 -178.3(6)
C9 C11 Fe1 C18 63.6(9)
C12 C11 Fe1 C18 -59.7(8)
C15 C11 Fe1 C13 -81.0(5)
C9 C11 Fe1 C13 160.9(7)
C12 C11 Fe1 C13 37.6(4)
C15 C11 Fe1 C12 -118.6(6)
C9 C11 Fe1 C12 123.3(8)
C25 C21 Fe2 C22 -118.0(7)
C10 C21 Fe2 C22 124.5(8)
C25 C21 Fe2 C26 122.9(5)
C22 C21 Fe2 C26 -119.1(5)
C10 C21 Fe2 C26 5.4(7)
C22 C21 Fe2 C25 118.0(7)
C10 C21 Fe2 C25 -117.5(8)
C25 C21 Fe2 C28 -169.7(9)
C22 C21 Fe2 C28 -51.7(11)
C10 C21 Fe2 C28 72.8(12)
C25 C21 Fe2 C29 54.6(11)
C22 C21 Fe2 C29 172.5(9)
C10 C21 Fe2 C29 -62.9(12)
C25 C21 Fe2 C27 163.4(5)
C22 C21 Fe2 C27 -78.6(5)
C10 C21 Fe2 C27 46.0(7)
C25 C21 Fe2 C23 -80.5(5)
C22 C21 Fe2 C23 37.5(4)
C10 C21 Fe2 C23 162.0(7)
C25 C21 Fe2 C30 82.2(6)
C22 C21 Fe2 C30 -159.8(5)
C10 C21 Fe2 C30 -35.3(7)
C25 C21 Fe2 C24 -36.7(5)
C22 C21 Fe2 C24 81.2(5)
C10 C21 Fe2 C24 -154.2(7)
C23 C22 Fe2 C21 118.7(7)
C23 C22 Fe2 C26 -163.2(5)
C21 C22 Fe2 C26 78.1(5)
C23 C22 Fe2 C25 80.2(5)
C21 C22 Fe2 C25 -38.5(4)
C23 C22 Fe2 C28 -81.7(6)
C21 C22 Fe2 C28 159.6(5)
C23 C22 Fe2 C29 -53.7(12)
C21 C22 Fe2 C29 -172.4(9)
C23 C22 Fe2 C27 -122.7(5)
C21 C22 Fe2 C27 118.6(5)
C21 C22 Fe2 C23 -118.7(7)
C23 C22 Fe2 C30 168.0(8)
C21 C22 Fe2 C30 49.3(11)
C23 C22 Fe2 C24 37.1(5)
C21 C22 Fe2 C24 -81.6(5)
C27 C26 Fe2 C21 119.2(5)
C30 C26 Fe2 C21 -120.8(5)
C27 C26 Fe2 C22 76.7(6)
C30 C26 Fe2 C22 -163.2(5)
C27 C26 Fe2 C25 160.3(5)
C30 C26 Fe2 C25 -79.6(6)
C27 C26 Fe2 C28 -38.8(5)
C30 C26 Fe2 C28 81.2(6)
C27 C26 Fe2 C29 -82.0(6)
C30 C26 Fe2 C29 38.0(5)
C30 C26 Fe2 C27 120.1(8)
C27 C26 Fe2 C23 48.1(11)
C30 C26 Fe2 C23 168.2(8)
C27 C26 Fe2 C30 -120.1(8)
C27 C26 Fe2 C24 -171.6(9)
C30 C26 Fe2 C24 -51.6(12)
C24 C25 Fe2 C21 -120.1(7)
C24 C25 Fe2 C22 -81.1(5)
C21 C25 Fe2 C22 39.0(5)
C24 C25 Fe2 C26 165.3(5)
C21 C25 Fe2 C26 -74.6(6)
C24 C25 Fe2 C28 48.5(12)
C21 C25 Fe2 C28 168.6(9)
C24 C25 Fe2 C29 80.8(6)
C21 C25 Fe2 C29 -159.1(5)
C24 C25 Fe2 C27 -160.2(9)
C21 C25 Fe2 C27 -40.1(11)
C24 C25 Fe2 C23 -37.7(5)
C21 C25 Fe2 C23 82.4(5)
C24 C25 Fe2 C30 123.1(5)
C21 C25 Fe2 C30 -116.8(5)
C21 C25 Fe2 C24 120.1(7)
C29 C28 Fe2 C21 -156.9(8)
C27 C28 Fe2 C21 -36.6(12)
C29 C28 Fe2 C22 164.9(5)
C27 C28 Fe2 C22 -74.9(6)
C29 C28 Fe2 C26 -82.3(6)
C27 C28 Fe2 C26 38.0(5)
C29 C28 Fe2 C25 43.5(13)
C27 C28 Fe2 C25 163.7(9)
C27 C28 Fe2 C29 120.3(8)
C29 C28 Fe2 C27 -120.3(8)
C29 C28 Fe2 C23 122.2(5)
C27 C28 Fe2 C23 -117.6(5)
C29 C28 Fe2 C30 -38.4(5)
C27 C28 Fe2 C30 81.9(6)
C29 C28 Fe2 C24 79.6(6)
C27 C28 Fe2 C24 -160.2(5)
C28 C29 Fe2 C21 155.9(8)
C30 C29 Fe2 C21 37.4(12)
C28 C29 Fe2 C22 -38.1(13)
C30 C29 Fe2 C22 -156.6(9)
C28 C29 Fe2 C26 80.8(6)
C30 C29 Fe2 C26 -37.7(5)
C28 C29 Fe2 C25 -163.6(5)
C30 C29 Fe2 C25 77.9(6)
C30 C29 Fe2 C28 -118.5(8)
C28 C29 Fe2 C27 37.5(5)
C30 C29 Fe2 C27 -81.0(6)
C28 C29 Fe2 C23 -77.8(7)
C30 C29 Fe2 C23 163.7(5)
C28 C29 Fe2 C30 118.5(8)
C28 C29 Fe2 C24 -120.9(6)
C30 C29 Fe2 C24 120.6(6)
C26 C27 Fe2 C21 -77.1(6)
C28 C27 Fe2 C21 165.0(5)
C26 C27 Fe2 C22 -119.7(5)
C28 C27 Fe2 C22 122.4(5)
C28 C27 Fe2 C26 -117.9(8)
C26 C27 Fe2 C25 -47.7(11)
C28 C27 Fe2 C25 -165.6(8)
C26 C27 Fe2 C28 117.9(8)
C26 C27 Fe2 C29 81.3(6)
C28 C27 Fe2 C29 -36.6(5)
C26 C27 Fe2 C23 -159.8(5)
C28 C27 Fe2 C23 82.3(6)
C26 C27 Fe2 C30 37.2(5)
C28 C27 Fe2 C30 -80.6(6)
C26 C27 Fe2 C24 171.6(9)
C28 C27 Fe2 C24 53.7(12)
C22 C23 Fe2 C21 -38.8(5)
C24 C23 Fe2 C21 81.7(5)
C24 C23 Fe2 C22 120.5(7)
C22 C23 Fe2 C26 39.6(11)
C24 C23 Fe2 C26 160.1(8)
C22 C23 Fe2 C25 -83.3(5)
C24 C23 Fe2 C25 37.2(5)
C22 C23 Fe2 C28 117.7(6)
C24 C23 Fe2 C28 -121.8(5)
C22 C23 Fe2 C29 159.4(5)
C24 C23 Fe2 C29 -80.1(6)
C22 C23 Fe2 C27 74.2(6)
C24 C23 Fe2 C27 -165.3(5)
C22 C23 Fe2 C30 -165.2(10)
C24 C23 Fe2 C30 -44.8(13)
C22 C23 Fe2 C24 -120.5(7)
C26 C30 Fe2 C21 76.0(6)
C29 C30 Fe2 C21 -165.1(5)
C26 C30 Fe2 C22 39.7(11)
C29 C30 Fe2 C22 158.6(8)
C29 C30 Fe2 C26 118.9(8)
C26 C30 Fe2 C25 119.4(5)
C29 C30 Fe2 C25 -121.7(6)
C26 C30 Fe2 C28 -81.4(6)
C29 C30 Fe2 C28 37.6(6)
C26 C30 Fe2 C29 -118.9(8)
C26 C30 Fe2 C27 -36.9(5)
C29 C30 Fe2 C27 82.0(6)
C26 C30 Fe2 C23 -165.3(10)
C29 C30 Fe2 C23 -46.4(14)
C26 C30 Fe2 C24 160.6(5)
C29 C30 Fe2 C24 -80.5(6)
C25 C24 Fe2 C21 37.7(5)
C23 C24 Fe2 C21 -81.8(5)
C25 C24 Fe2 C22 82.8(5)
C23 C24 Fe2 C22 -36.8(5)
C25 C24 Fe2 C26 -37.9(12)
C23 C24 Fe2 C26 -157.4(9)
C23 C24 Fe2 C25 -119.5(7)
C25 C24 Fe2 C28 -161.9(5)
C23 C24 Fe2 C28 78.6(6)
C25 C24 Fe2 C29 -119.6(5)
C23 C24 Fe2 C29 120.9(5)
C25 C24 Fe2 C27 157.9(9)
C23 C24 Fe2 C27 38.4(12)
C25 C24 Fe2 C23 119.5(7)
C25 C24 Fe2 C30 -76.2(6)
C23 C24 Fe2 C30 164.2(5)
